data_7709156
loop_
_publ_author_name
'Itabashi, Takayuki'
'Arashiba, Kazuya'
'Kuriyama, Shogo'
'Nishibayashi, Yoshiaki'

_publ_section_title
;
 Reactivity of molybdenum-nitride complex bearing pyridine-based PNP-type
 pincer ligand toward carbon-centered electrophiles.
;
_journal_issue 5
_journal_name_full 'Dalton transactions (Cambridge, England : 2003)'
_journal_page_first 1946
_journal_page_last 1954
_journal_paper_doi 10.1039/d1dt03952k
_journal_volume 51
_journal_year 2022
_chemical_formula_moiety 'C51 H63 I Mo N2 O2 P2'
_chemical_formula_sum 'C51 H63 I Mo N2 O2 P2'
_chemical_formula_weight 1020.86
_space_group_crystal_system monoclinic
_space_group_IT_number 14
_space_group_name_Hall '-P 2ybc'
_space_group_name_H-M_alt 'P 1 21/c 1'
_atom_sites_solution_hydrogens geom
_atom_sites_solution_primary direct
_atom_sites_solution_secondary difmap
_audit_update_record
;
2021-11-19 deposited with the CCDC.	2021-12-22 downloaded from the CCDC.
;
_cell_angle_alpha 90.0000
_cell_angle_beta 102.857(4)
_cell_angle_gamma 90.0000
_cell_formula_units_Z 4
_cell_length_a 12.6123(5)
_cell_length_b 17.4852(5)
_cell_length_c 23.5748(8)
_cell_measurement_reflns_used 22912
_cell_measurement_temperature 93
_cell_measurement_theta_max 30.15
_cell_measurement_theta_min 2.35
_cell_volume 5068.6(3)
_computing_cell_refinement 'CrysAlisPro 1.171.40.75a (Rigaku OD, 2020)'
_computing_data_collection 'CrysAlisPro 1.171.40.75a (Rigaku OD, 2020)'
_computing_data_reduction 'CrysAlisPro 1.171.40.75a (Rigaku OD, 2020)'
_computing_molecular_graphics 'CrystalStructure 4.3'
_computing_publication_material 'CrystalStructure 4.3 (Rigaku, 2019)'
_computing_structure_refinement 'SHELXL Version 2016/6 (Sheldrick, 2008)'
_computing_structure_solution 'SHELXS Version 2013/1 (Sheldrick, 2008)'
_diffrn_ambient_temperature 93
_diffrn_detector_area_resol_mean 10.000
_diffrn_measured_fraction_theta_full 0.999
_diffrn_measured_fraction_theta_max 0.833
_diffrn_measurement_device_type 'Rigaku XtaLAB Synergy'
_diffrn_measurement_method \w
_diffrn_radiation_type 'Mo K\a'
_diffrn_radiation_wavelength 0.71073
_diffrn_reflns_av_R_equivalents 0.0951
_diffrn_reflns_av_unetI/netI 0.0714
_diffrn_reflns_Laue_measured_fraction_full 0.999
_diffrn_reflns_Laue_measured_fraction_max 0.833
_diffrn_reflns_limit_h_max 16
_diffrn_reflns_limit_h_min -17
_diffrn_reflns_limit_k_max 25
_diffrn_reflns_limit_k_min -25
_diffrn_reflns_limit_l_max 33
_diffrn_reflns_limit_l_min -30
_diffrn_reflns_number 50196
_diffrn_reflns_point_group_measured_fraction_full 0.999
_diffrn_reflns_point_group_measured_fraction_max 0.833
_diffrn_reflns_theta_full 25.242
_diffrn_reflns_theta_max 31.533
_diffrn_reflns_theta_min 2.121
_diffrn_standards_number 0
_exptl_absorpt_coefficient_mu 0.969
_exptl_absorpt_correction_T_max 0.618
_exptl_absorpt_correction_T_min 0.144
_exptl_absorpt_correction_type multi-scan
_exptl_absorpt_process_details
;
CrysAlisPro 1.171.40.75a (Rigaku Oxford Diffraction, 2020)
Empirical absorption correction using spherical harmonics,
 implemented in SCALE3 ABSPACK scaling algorithm.
;
_exptl_crystal_colour brown
_exptl_crystal_density_diffrn 1.338
_exptl_crystal_density_method 'not measured'
_exptl_crystal_description block
_exptl_crystal_F_000 2096.00
_exptl_crystal_size_max 0.824
_exptl_crystal_size_mid 0.685
_exptl_crystal_size_min 0.497
_refine_diff_density_max 1.72
_refine_diff_density_min -1.45
_refine_ls_extinction_method none
_refine_ls_goodness_of_fit_ref 1.041
_refine_ls_hydrogen_treatment constr
_refine_ls_number_parameters 544
_refine_ls_number_reflns 14095
_refine_ls_number_restraints 0
_refine_ls_R_factor_all 0.0826
_refine_ls_R_factor_gt 0.0607
_refine_ls_shift/su_max 0.002
_refine_ls_structure_factor_coef Fsqd
_refine_ls_weighting_details 'w = 1/[\s^2^(Fo^2^)+(0.0981P)^2^] where P=(Fo^2^+2Fc^2^)/3'
_refine_ls_weighting_scheme calc
_refine_ls_wR_factor_gt 0.1645
_refine_ls_wR_factor_ref 0.1780
_reflns_Friedel_coverage 0.000
_reflns_number_gt 9892
_reflns_number_total 14095
_reflns_threshold_expression F^2^>2.0\s(F^2^)
_cod_data_source_file d1dt03952k2.cif
_cod_data_source_block 6
_cod_depositor_comments 'Adding full bibliography for 7709149--7709156.cif.'
_cod_database_code 7709156

loop_
_space_group_symop_id
_space_group_symop_operation_xyz
1 +X,+Y,+Z
2 -X,1/2+Y,1/2-Z
3 -X,-Y,-Z
4 +X,-1/2-Y,-1/2+Z

loop_
_atom_site_label
_atom_site_type_symbol
_atom_site_fract_x
_atom_site_fract_y
_atom_site_fract_z
_atom_site_U_iso_or_equiv
_atom_site_adp_type
_atom_site_occupancy
_atom_site_site_symmetry_order
_atom_site_calc_flag
_atom_site_refinement_flags_posn
_atom_site_refinement_flags_adp
_atom_site_refinement_flags_occupancy
_atom_site_disorder_assembly
_atom_site_disorder_group
I1 I 0.18745(2) 0.68806(2) 0.73342(2) 0.04435(10) Uani 1 1 d . . . . .
Mo1 Mo 0.18040(2) 0.67868(2) 0.61231(2) 0.03246(9) Uani 1 1 d . . . . .
P1 P 0.36523(7) 0.72109(5) 0.59881(4) 0.0353(2) Uani 1 1 d . . . . .
P2 P -0.02151(7) 0.65805(5) 0.57784(4) 0.03201(18) Uani 1 1 d . . . . .
O1 O 0.2208(2) 0.45740(15) 0.57733(11) 0.0443(6) Uani 1 1 d . . . . .
O2 O 0.1725(2) 0.79521(14) 0.61046(11) 0.0381(5) Uani 1 1 d . . . . .
N1 N 0.1518(2) 0.69876(16) 0.51920(13) 0.0325(6) Uani 1 1 d . . . . .
N2 N 0.2098(2) 0.57823(17) 0.61160(12) 0.0366(6) Uani 1 1 d . . . . .
C1 C 0.2909(3) 0.7939(2) 0.54515(16) 0.0368(7) Uani 1 1 d . . . . .
H1 H 0.341629 0.827100 0.528929 0.044 Uiso 1 1 calc R U . . .
C2 C 0.2131(3) 0.7506(2) 0.49867(16) 0.0368(7) Uani 1 1 d . . . . .
C3 C 0.1985(3) 0.7650(2) 0.43965(17) 0.0424(8) Uani 1 1 d . . . . .
H3 H 0.242256 0.801971 0.426175 0.051 Uiso 1 1 calc R U . . .
C4 C 0.1207(3) 0.7257(2) 0.40080(16) 0.0435(8) Uani 1 1 d . . . . .
H4 H 0.112257 0.733282 0.360145 0.052 Uiso 1 1 calc R U . . .
C5 C 0.0536(3) 0.6741(2) 0.42183(16) 0.0396(8) Uani 1 1 d . . . . .
H5 H -0.001916 0.647161 0.395582 0.047 Uiso 1 1 calc R U . . .
C6 C 0.0692(3) 0.6626(2) 0.48159(15) 0.0350(7) Uani 1 1 d . . . . .
C7 C -0.0066(3) 0.61526(19) 0.50767(14) 0.0338(7) Uani 1 1 d . . . . .
H7A H 0.022106 0.562570 0.514433 0.041 Uiso 1 1 calc R U . . .
H7B H -0.078635 0.612645 0.480394 0.041 Uiso 1 1 calc R U . . .
C8 C 0.4398(3) 0.6617(2) 0.55198(17) 0.0390(8) Uani 1 1 d . . . . .
C9 C 0.5347(3) 0.6176(2) 0.59072(17) 0.0456(9) Uani 1 1 d . . . . .
H9A H 0.566021 0.582234 0.566673 0.055 Uiso 1 1 calc R U . . .
H9B H 0.507837 0.588761 0.620275 0.055 Uiso 1 1 calc R U . . .
H9C H 0.590585 0.653894 0.609836 0.055 Uiso 1 1 calc R U . . .
C10 C 0.4858(3) 0.7131(2) 0.50927(16) 0.0432(8) Uani 1 1 d . . . . .
H10A H 0.425512 0.735130 0.480344 0.052 Uiso 1 1 calc R U . . .
H10B H 0.531566 0.682281 0.489520 0.052 Uiso 1 1 calc R U . . .
H10C H 0.529390 0.754419 0.531024 0.052 Uiso 1 1 calc R U . . .
C11 C 0.3654(3) 0.6019(2) 0.51603(17) 0.0439(8) Uani 1 1 d . . . . .
H11A H 0.333523 0.569725 0.541943 0.053 Uiso 1 1 calc R U . . .
H11B H 0.407840 0.569928 0.495063 0.053 Uiso 1 1 calc R U . . .
H11C H 0.307259 0.627625 0.488060 0.053 Uiso 1 1 calc R U . . .
C12 C 0.4665(3) 0.7735(2) 0.65691(17) 0.0427(8) Uani 1 1 d . . . . .
C13 C 0.4059(3) 0.8346(2) 0.68438(19) 0.0484(9) Uani 1 1 d . . . . .
H13A H 0.454654 0.855546 0.719153 0.058 Uiso 1 1 calc R U . . .
H13B H 0.342459 0.811402 0.695226 0.058 Uiso 1 1 calc R U . . .
H13C H 0.381839 0.875789 0.656260 0.058 Uiso 1 1 calc R U . . .
C14 C 0.5597(3) 0.8141(2) 0.6362(2) 0.0524(10) Uani 1 1 d . . . . .
H14A H 0.605598 0.775911 0.622871 0.063 Uiso 1 1 calc R U . . .
H14B H 0.603582 0.843485 0.668404 0.063 Uiso 1 1 calc R U . . .
H14C H 0.529140 0.848797 0.603999 0.063 Uiso 1 1 calc R U . . .
C15 C 0.5119(3) 0.7162(2) 0.70533(17) 0.0471(9) Uani 1 1 d . . . . .
H15A H 0.451613 0.690976 0.717875 0.057 Uiso 1 1 calc R U . . .
H15B H 0.557371 0.743241 0.738383 0.057 Uiso 1 1 calc R U . . .
H15C H 0.555728 0.677821 0.690721 0.057 Uiso 1 1 calc R U . . .
C16 C -0.0959(3) 0.58178(19) 0.61003(14) 0.0337(7) Uani 1 1 d . . . . .
C17 C -0.1430(3) 0.6160(2) 0.65982(16) 0.0417(8) Uani 1 1 d . . . . .
H17A H -0.085642 0.643662 0.686942 0.050 Uiso 1 1 calc R U . . .
H17B H -0.170836 0.574654 0.680545 0.050 Uiso 1 1 calc R U . . .
H17C H -0.202308 0.651279 0.643499 0.050 Uiso 1 1 calc R U . . .
C18 C -0.0110(3) 0.5214(2) 0.63749(16) 0.0393(8) Uani 1 1 d . . . . .
H18A H 0.023020 0.499945 0.607448 0.047 Uiso 1 1 calc R U . . .
H18B H -0.046723 0.480369 0.654590 0.047 Uiso 1 1 calc R U . . .
H18C H 0.044869 0.545313 0.667894 0.047 Uiso 1 1 calc R U . . .
C19 C -0.1858(3) 0.5403(2) 0.56566(16) 0.0410(8) Uani 1 1 d . . . . .
H19A H -0.218398 0.500471 0.585532 0.049 Uiso 1 1 calc R U . . .
H19B H -0.154185 0.516968 0.535412 0.049 Uiso 1 1 calc R U . . .
H19C H -0.241854 0.577199 0.547813 0.049 Uiso 1 1 calc R U . . .
C20 C -0.1100(3) 0.7449(2) 0.55767(16) 0.0391(8) Uani 1 1 d . . . . .
C21 C -0.0662(3) 0.7952(2) 0.51397(18) 0.0444(9) Uani 1 1 d . . . . .
H21A H -0.107280 0.843165 0.507605 0.053 Uiso 1 1 calc R U . . .
H21B H -0.074365 0.767877 0.476950 0.053 Uiso 1 1 calc R U . . .
H21C H 0.010922 0.806409 0.529678 0.053 Uiso 1 1 calc R U . . .
C22 C -0.2281(3) 0.7257(2) 0.52999(18) 0.0466(9) Uani 1 1 d . . . . .
H22A H -0.268768 0.773026 0.518555 0.056 Uiso 1 1 calc R U . . .
H22B H -0.260374 0.697913 0.558094 0.056 Uiso 1 1 calc R U . . .
H22C H -0.230985 0.693688 0.495537 0.056 Uiso 1 1 calc R U . . .
C23 C -0.1036(3) 0.7926(2) 0.61323(18) 0.0471(9) Uani 1 1 d . . . . .
H23A H -0.135403 0.763461 0.640879 0.057 Uiso 1 1 calc R U . . .
H23B H -0.144082 0.840367 0.603322 0.057 Uiso 1 1 calc R U . . .
H23C H -0.027424 0.804199 0.630857 0.057 Uiso 1 1 calc R U . . .
C24 C 0.2427(3) 0.5037(2) 0.61717(15) 0.0364(7) Uani 1 1 d . . . . .
C25 C 0.3072(3) 0.4807(2) 0.67807(16) 0.0417(8) Uani 1 1 d . . . . .
H25 H 0.304203 0.524733 0.704720 0.050 Uiso 1 1 calc R U . . .
C26 C 0.2496(3) 0.4136(2) 0.69941(17) 0.0450(9) Uani 1 1 d . . . . .
C27 C 0.2531(3) 0.3399(2) 0.67769(19) 0.0497(9) Uani 1 1 d . . . . .
H27 H 0.296244 0.329233 0.650350 0.060 Uiso 1 1 calc R U . . .
C28 C 0.1931(4) 0.2818(3) 0.6962(2) 0.0606(11) Uani 1 1 d . . . . .
H28 H 0.196337 0.231359 0.681735 0.073 Uiso 1 1 calc R U . . .
C29 C 0.1288(4) 0.2970(3) 0.7354(2) 0.0724(16) Uani 1 1 d . . . . .
H29 H 0.086394 0.257529 0.747048 0.087 Uiso 1 1 calc R U . . .
C30 C 0.1270(4) 0.3691(3) 0.7570(2) 0.0767(17) Uani 1 1 d . . . . .
H30 H 0.083951 0.379484 0.784405 0.092 Uiso 1 1 calc R U . . .
C31 C 0.1870(4) 0.4278(3) 0.73964(19) 0.0590(12) Uani 1 1 d . . . . .
H31 H 0.185138 0.477634 0.755399 0.071 Uiso 1 1 calc R U . . .
C32 C 0.4269(3) 0.4668(2) 0.67801(17) 0.0416(8) Uani 1 1 d . . . . .
C33 C 0.4613(3) 0.4229(2) 0.63661(19) 0.0489(9) Uani 1 1 d . . . . .
H33 H 0.409249 0.401258 0.605292 0.059 Uiso 1 1 calc R U . . .
C34 C 0.5718(3) 0.4102(3) 0.6407(2) 0.0560(10) Uani 1 1 d . . . . .
H34 H 0.594581 0.378908 0.612708 0.067 Uiso 1 1 calc R U . . .
C35 C 0.6478(4) 0.4426(3) 0.6847(2) 0.0592(11) Uani 1 1 d . . . . .
H35 H 0.723040 0.434072 0.687084 0.071 Uiso 1 1 calc R U . . .
C36 C 0.6151(4) 0.4876(3) 0.7256(2) 0.0630(13) Uani 1 1 d . . . . .
H36 H 0.667782 0.510172 0.756124 0.076 Uiso 1 1 calc R U . . .
C37 C 0.5045(4) 0.5000(2) 0.72236(19) 0.0541(10) Uani 1 1 d . . . . .
H37 H 0.482192 0.531303 0.750530 0.065 Uiso 1 1 calc R U . . .
C38 C 0.2191(3) 0.8402(2) 0.57769(16) 0.0381(7) Uani 1 1 d . . . . .
C39 C 0.2051(3) 0.9170(2) 0.57248(16) 0.0393(8) Uani 1 1 d . . . . .
C40 C 0.2419(3) 0.9566(2) 0.52347(19) 0.0449(9) Uani 1 1 d . . . . .
C41 C 0.1748(4) 0.9569(3) 0.4683(2) 0.0594(12) Uani 1 1 d . . . . .
H41 H 0.107569 0.930228 0.461932 0.071 Uiso 1 1 calc R U . . .
C42 C 0.2026(4) 0.9945(3) 0.4224(2) 0.0666(13) Uani 1 1 d . . . . .
H42 H 0.154284 0.993877 0.385240 0.080 Uiso 1 1 calc R U . . .
C43 C 0.2984(4) 1.0323(3) 0.4299(2) 0.0579(11) Uani 1 1 d . . . . .
H43 H 0.318013 1.057062 0.397879 0.069 Uiso 1 1 calc R U . . .
C44 C 0.3660(4) 1.0346(3) 0.4832(2) 0.0634(12) Uani 1 1 d . . . . .
H44 H 0.432359 1.062287 0.488945 0.076 Uiso 1 1 calc R U . . .
C45 C 0.3378(4) 0.9959(3) 0.5300(2) 0.0596(11) Uani 1 1 d . . . . .
H45 H 0.386510 0.997087 0.567056 0.071 Uiso 1 1 calc R U . . .
C46 C 0.1505(3) 0.9642(2) 0.61010(18) 0.0421(8) Uani 1 1 d . . . . .
C47 C 0.1321(3) 0.9389(2) 0.66343(17) 0.0442(8) Uani 1 1 d . . . . .
H47 H 0.151612 0.888156 0.675963 0.053 Uiso 1 1 calc R U . . .
C48 C 0.0863(3) 0.9862(2) 0.69799(18) 0.0484(9) Uani 1 1 d . . . . .
H48 H 0.074733 0.967424 0.733948 0.058 Uiso 1 1 calc R U . . .
C49 C 0.0567(4) 1.0604(2) 0.6815(2) 0.0553(11) Uani 1 1 d . . . . .
H49 H 0.025071 1.092642 0.705712 0.066 Uiso 1 1 calc R U . . .
C50 C 0.0743(4) 1.0869(2) 0.6284(2) 0.0554(10) Uani 1 1 d . . . . .
H50 H 0.054811 1.137707 0.616200 0.067 Uiso 1 1 calc R U . . .
C51 C 0.1199(3) 1.0394(2) 0.5938(2) 0.0499(9) Uani 1 1 d . . . . .
H51 H 0.130880 1.058196 0.557799 0.060 Uiso 1 1 calc R U . . .

loop_
_atom_site_aniso_label
_atom_site_aniso_U_11
_atom_site_aniso_U_22
_atom_site_aniso_U_33
_atom_site_aniso_U_23
_atom_site_aniso_U_13
_atom_site_aniso_U_12
I1 0.04744(17) 0.05079(17) 0.03694(15) -0.00164(10) 0.01391(11) -0.00533(10)
Mo1 0.02984(16) 0.03464(16) 0.03467(17) 0.00244(11) 0.01094(12) -0.00173(11)
P1 0.0307(4) 0.0357(5) 0.0410(5) 0.0024(4) 0.0112(4) -0.0015(3)
P2 0.0299(4) 0.0332(4) 0.0352(4) 0.0016(3) 0.0120(3) -0.0005(3)
O1 0.0466(15) 0.0442(15) 0.0417(14) -0.0024(11) 0.0091(12) -0.0035(11)
O2 0.0361(13) 0.0380(13) 0.0435(14) 0.0004(10) 0.0160(11) -0.0020(10)
N1 0.0284(14) 0.0343(14) 0.0382(15) 0.0024(11) 0.0143(12) 0.0023(11)
N2 0.0323(14) 0.0430(16) 0.0367(15) 0.0034(12) 0.0124(12) -0.0016(12)
C1 0.0340(18) 0.0345(17) 0.0431(19) 0.0040(14) 0.0110(15) -0.0021(13)
C2 0.0276(16) 0.0400(18) 0.0455(19) 0.0056(15) 0.0140(14) 0.0006(13)
C3 0.0394(19) 0.046(2) 0.0443(19) 0.0097(16) 0.0147(16) -0.0015(15)
C4 0.045(2) 0.050(2) 0.0384(19) 0.0095(16) 0.0160(17) -0.0017(16)
C5 0.041(2) 0.0430(19) 0.0365(18) 0.0011(14) 0.0134(16) -0.0012(15)
C6 0.0338(17) 0.0379(17) 0.0338(16) 0.0009(14) 0.0088(14) 0.0019(13)
C7 0.0315(16) 0.0357(17) 0.0358(17) -0.0001(13) 0.0107(14) -0.0029(13)
C8 0.0277(16) 0.0439(19) 0.049(2) 0.0044(16) 0.0162(15) 0.0012(14)
C9 0.037(2) 0.049(2) 0.053(2) 0.0056(17) 0.0152(17) 0.0024(16)
C10 0.0356(19) 0.053(2) 0.045(2) 0.0067(17) 0.0173(16) 0.0028(16)
C11 0.0379(19) 0.047(2) 0.051(2) -0.0012(17) 0.0196(17) -0.0007(15)
C12 0.0375(19) 0.043(2) 0.047(2) 0.0001(16) 0.0087(16) -0.0066(15)
C13 0.047(2) 0.044(2) 0.053(2) -0.0060(18) 0.0077(18) -0.0069(17)
C14 0.043(2) 0.054(2) 0.061(3) 0.0027(19) 0.012(2) -0.0142(17)
C15 0.040(2) 0.054(2) 0.045(2) -0.0004(18) 0.0062(17) -0.0041(17)
C16 0.0339(17) 0.0360(17) 0.0349(16) 0.0015(13) 0.0154(14) -0.0034(13)
C17 0.042(2) 0.044(2) 0.0434(19) 0.0009(15) 0.0185(16) -0.0033(15)
C18 0.0393(19) 0.0381(18) 0.0433(19) 0.0038(15) 0.0148(16) -0.0009(14)
C19 0.0369(19) 0.046(2) 0.044(2) -0.0010(16) 0.0182(16) -0.0092(15)
C20 0.0301(17) 0.0406(19) 0.049(2) 0.0066(15) 0.0135(15) 0.0058(14)
C21 0.037(2) 0.0411(19) 0.057(2) 0.0140(17) 0.0142(17) 0.0039(15)
C22 0.0330(19) 0.054(2) 0.055(2) 0.0127(18) 0.0144(17) 0.0041(16)
C23 0.050(2) 0.040(2) 0.055(2) -0.0038(17) 0.0184(19) 0.0064(17)
C24 0.0322(17) 0.0409(18) 0.0377(18) 0.0028(14) 0.0111(14) -0.0027(14)
C25 0.046(2) 0.0390(19) 0.0390(18) 0.0018(15) 0.0078(16) 0.0022(15)
C26 0.046(2) 0.047(2) 0.044(2) 0.0097(16) 0.0147(17) 0.0048(16)
C27 0.052(2) 0.040(2) 0.063(3) 0.0053(18) 0.025(2) 0.0018(17)
C28 0.058(3) 0.048(2) 0.076(3) 0.007(2) 0.015(2) -0.0043(19)
C29 0.054(3) 0.080(4) 0.086(4) 0.047(3) 0.023(3) 0.004(2)
C30 0.073(3) 0.090(4) 0.080(3) 0.042(3) 0.044(3) 0.031(3)
C31 0.066(3) 0.066(3) 0.052(2) 0.019(2) 0.028(2) 0.019(2)
C32 0.045(2) 0.0323(17) 0.048(2) 0.0060(15) 0.0098(17) -0.0013(14)
C33 0.043(2) 0.046(2) 0.058(2) 0.0026(18) 0.0141(19) -0.0016(17)
C34 0.046(2) 0.060(3) 0.067(3) 0.005(2) 0.022(2) 0.0011(19)
C35 0.042(2) 0.062(3) 0.073(3) 0.016(2) 0.012(2) -0.001(2)
C36 0.053(3) 0.064(3) 0.064(3) 0.022(2) -0.003(2) -0.012(2)
C37 0.063(3) 0.046(2) 0.049(2) 0.0098(18) 0.003(2) -0.0024(19)
C38 0.0345(18) 0.0378(18) 0.0436(19) 0.0021(15) 0.0119(15) -0.0008(14)
C39 0.0334(18) 0.0354(18) 0.050(2) 0.0057(15) 0.0121(16) 0.0002(14)
C40 0.0384(19) 0.0338(18) 0.067(3) 0.0049(16) 0.0205(19) 0.0003(14)
C41 0.057(3) 0.057(3) 0.063(3) 0.017(2) 0.010(2) -0.014(2)
C42 0.072(3) 0.067(3) 0.061(3) 0.015(2) 0.015(2) -0.011(2)
C43 0.055(3) 0.054(3) 0.069(3) 0.016(2) 0.023(2) 0.004(2)
C44 0.054(3) 0.063(3) 0.081(3) 0.008(2) 0.032(3) -0.014(2)
C45 0.052(3) 0.061(3) 0.066(3) 0.000(2) 0.015(2) -0.014(2)
C46 0.0353(18) 0.0360(18) 0.056(2) -0.0012(16) 0.0125(17) -0.0045(14)
C47 0.038(2) 0.044(2) 0.051(2) -0.0020(17) 0.0116(17) -0.0043(15)
C48 0.047(2) 0.053(2) 0.048(2) -0.0094(18) 0.0154(18) -0.0053(17)
C49 0.052(2) 0.050(2) 0.063(3) -0.016(2) 0.011(2) 0.0075(18)
C50 0.057(3) 0.045(2) 0.064(3) -0.0006(19) 0.011(2) 0.0090(18)
C51 0.048(2) 0.039(2) 0.063(3) 0.0022(18) 0.014(2) 0.0021(16)

loop_
_atom_type_symbol
_atom_type_description
_atom_type_scat_dispersion_real
_atom_type_scat_dispersion_imag
_atom_type_scat_source
C C 0.0033 0.0016
;
International Tables for Crystallography
(Vol. C, Tables 4.2.6.8 and 6.1.1.4)
;
H H 0.0000 0.0000
;
International Tables for Crystallography
(Vol. C, Table 6.1.1.4)
;
I I -0.4742 1.8119
;
International Tables for Crystallography
(Vol. C, Tables 4.2.6.8 and 6.1.1.4)
;
Mo Mo -1.6832 0.6857
;
International Tables for Crystallography
(Vol. C, Tables 4.2.6.8 and 6.1.1.4)
;
N N 0.0061 0.0033
;
International Tables for Crystallography
(Vol. C, Tables 4.2.6.8 and 6.1.1.4)
;
O O 0.0106 0.0060
;
International Tables for Crystallography
(Vol. C, Tables 4.2.6.8 and 6.1.1.4)
;
P P 0.1023 0.0942
;
International Tables for Crystallography
(Vol. C, Tables 4.2.6.8 and 6.1.1.4)
;

loop_
_geom_angle_atom_site_label_1
_geom_angle_atom_site_label_2
_geom_angle_atom_site_label_3
_geom_angle
_geom_angle_site_symmetry_1
_geom_angle_site_symmetry_3
_geom_angle_publ_flag
N2 Mo1 O2 170.34(11) . . ?
N2 Mo1 N1 97.87(12) . . ?
O2 Mo1 N1 79.67(10) . . ?
N2 Mo1 P2 93.04(9) . . ?
O2 Mo1 P2 95.44(7) . . ?
N1 Mo1 P2 76.62(8) . . ?
N2 Mo1 P1 95.01(9) . . ?
O2 Mo1 P1 75.35(7) . . ?
N1 Mo1 P1 77.08(8) . . ?
P2 Mo1 P1 153.29(3) . . ?
N2 Mo1 I1 96.05(9) . . ?
O2 Mo1 I1 87.38(7) . . ?
N1 Mo1 I1 165.24(7) . . ?
P2 Mo1 I1 97.80(2) . . ?
P1 Mo1 I1 106.59(2) . . ?
C12 P1 C1 108.21(17) . . ?
C12 P1 C8 110.05(17) . . ?
C1 P1 C8 102.35(16) . . ?
C12 P1 Mo1 122.91(12) . . ?
C1 P1 Mo1 87.04(11) . . ?
C8 P1 Mo1 119.95(12) . . ?
C7 P2 C20 105.72(16) . . ?
C7 P2 C16 103.36(15) . . ?
C20 P2 C16 110.63(16) . . ?
C7 P2 Mo1 92.85(11) . . ?
C20 P2 Mo1 117.75(12) . . ?
C16 P2 Mo1 121.96(11) . . ?
C38 O2 Mo1 125.3(2) . . ?
C2 N1 C6 119.6(3) . . ?
C2 N1 Mo1 119.4(2) . . ?
C6 N1 Mo1 120.9(2) . . ?
C24 N2 Mo1 172.6(3) . . ?
C2 C1 C38 105.4(3) . . ?
C2 C1 P1 107.1(2) . . ?
C38 C1 P1 106.2(2) . . ?
C2 C1 H1 112.5 . . ?
C38 C1 H1 112.5 . . ?
P1 C1 H1 112.5 . . ?
N1 C2 C3 121.5(3) . . ?
N1 C2 C1 114.2(3) . . ?
C3 C2 C1 124.1(3) . . ?
C4 C3 C2 119.8(3) . . ?
C4 C3 H3 120.1 . . ?
C2 C3 H3 120.1 . . ?
C3 C4 C5 119.1(4) . . ?
C3 C4 H4 120.5 . . ?
C5 C4 H4 120.5 . . ?
C6 C5 C4 119.4(4) . . ?
C6 C5 H5 120.3 . . ?
C4 C5 H5 120.3 . . ?
N1 C6 C5 120.4(3) . . ?
N1 C6 C7 117.0(3) . . ?
C5 C6 C7 122.4(3) . . ?
C6 C7 P2 110.0(2) . . ?
C6 C7 H7A 109.7 . . ?
P2 C7 H7A 109.7 . . ?
C6 C7 H7B 109.7 . . ?
P2 C7 H7B 109.7 . . ?
H7A C7 H7B 108.2 . . ?
C11 C8 C9 106.6(3) . . ?
C11 C8 C10 107.9(3) . . ?
C9 C8 C10 108.7(3) . . ?
C11 C8 P1 111.9(2) . . ?
C9 C8 P1 110.3(3) . . ?
C10 C8 P1 111.3(3) . . ?
C8 C9 H9A 109.5 . . ?
C8 C9 H9B 109.5 . . ?
H9A C9 H9B 109.5 . . ?
C8 C9 H9C 109.5 . . ?
H9A C9 H9C 109.5 . . ?
H9B C9 H9C 109.5 . . ?
C8 C10 H10A 109.5 . . ?
C8 C10 H10B 109.5 . . ?
H10A C10 H10B 109.5 . . ?
C8 C10 H10C 109.5 . . ?
H10A C10 H10C 109.5 . . ?
H10B C10 H10C 109.5 . . ?
C8 C11 H11A 109.5 . . ?
C8 C11 H11B 109.5 . . ?
H11A C11 H11B 109.5 . . ?
C8 C11 H11C 109.5 . . ?
H11A C11 H11C 109.5 . . ?
H11B C11 H11C 109.5 . . ?
C15 C12 C13 106.2(3) . . ?
C15 C12 C14 110.6(3) . . ?
C13 C12 C14 107.4(3) . . ?
C15 C12 P1 107.7(3) . . ?
C13 C12 P1 108.9(3) . . ?
C14 C12 P1 115.7(3) . . ?
C12 C13 H13A 109.5 . . ?
C12 C13 H13B 109.5 . . ?
H13A C13 H13B 109.5 . . ?
C12 C13 H13C 109.5 . . ?
H13A C13 H13C 109.5 . . ?
H13B C13 H13C 109.5 . . ?
C12 C14 H14A 109.5 . . ?
C12 C14 H14B 109.5 . . ?
H14A C14 H14B 109.5 . . ?
C12 C14 H14C 109.5 . . ?
H14A C14 H14C 109.5 . . ?
H14B C14 H14C 109.5 . . ?
C12 C15 H15A 109.5 . . ?
C12 C15 H15B 109.5 . . ?
H15A C15 H15B 109.5 . . ?
C12 C15 H15C 109.5 . . ?
H15A C15 H15C 109.5 . . ?
H15B C15 H15C 109.5 . . ?
C18 C16 C19 107.5(3) . . ?
C18 C16 C17 107.1(3) . . ?
C19 C16 C17 110.4(3) . . ?
C18 C16 P2 107.0(2) . . ?
C19 C16 P2 114.6(2) . . ?
C17 C16 P2 110.0(2) . . ?
C16 C17 H17A 109.5 . . ?
C16 C17 H17B 109.5 . . ?
H17A C17 H17B 109.5 . . ?
C16 C17 H17C 109.5 . . ?
H17A C17 H17C 109.5 . . ?
H17B C17 H17C 109.5 . . ?
C16 C18 H18A 109.5 . . ?
C16 C18 H18B 109.5 . . ?
H18A C18 H18B 109.5 . . ?
C16 C18 H18C 109.5 . . ?
H18A C18 H18C 109.5 . . ?
H18B C18 H18C 109.5 . . ?
C16 C19 H19A 109.5 . . ?
C16 C19 H19B 109.5 . . ?
H19A C19 H19B 109.5 . . ?
C16 C19 H19C 109.5 . . ?
H19A C19 H19C 109.5 . . ?
H19B C19 H19C 109.5 . . ?
C22 C20 C23 110.1(3) . . ?
C22 C20 C21 107.5(3) . . ?
C23 C20 C21 107.5(3) . . ?
C22 C20 P2 113.5(3) . . ?
C23 C20 P2 107.8(3) . . ?
C21 C20 P2 110.3(2) . . ?
C20 C21 H21A 109.5 . . ?
C20 C21 H21B 109.5 . . ?
H21A C21 H21B 109.5 . . ?
C20 C21 H21C 109.5 . . ?
H21A C21 H21C 109.5 . . ?
H21B C21 H21C 109.5 . . ?
C20 C22 H22A 109.5 . . ?
C20 C22 H22B 109.5 . . ?
H22A C22 H22B 109.5 . . ?
C20 C22 H22C 109.5 . . ?
H22A C22 H22C 109.5 . . ?
H22B C22 H22C 109.5 . . ?
C20 C23 H23A 109.5 . . ?
C20 C23 H23B 109.5 . . ?
H23A C23 H23B 109.5 . . ?
C20 C23 H23C 109.5 . . ?
H23A C23 H23C 109.5 . . ?
H23B C23 H23C 109.5 . . ?
O1 C24 N2 123.1(3) . . ?
O1 C24 C25 121.6(3) . . ?
N2 C24 C25 115.2(3) . . ?
C26 C25 C32 114.9(3) . . ?
C26 C25 C24 108.5(3) . . ?
C32 C25 C24 111.0(3) . . ?
C26 C25 H25 107.4 . . ?
C32 C25 H25 107.4 . . ?
C24 C25 H25 107.4 . . ?
C31 C26 C27 119.2(4) . . ?
C31 C26 C25 118.3(4) . . ?
C27 C26 C25 122.4(4) . . ?
C26 C27 C28 119.7(4) . . ?
C26 C27 H27 120.1 . . ?
C28 C27 H27 120.1 . . ?
C29 C28 C27 120.6(5) . . ?
C29 C28 H28 119.7 . . ?
C27 C28 H28 119.7 . . ?
C30 C29 C28 119.2(5) . . ?
C30 C29 H29 120.4 . . ?
C28 C29 H29 120.4 . . ?
C29 C30 C31 121.2(5) . . ?
C29 C30 H30 119.4 . . ?
C31 C30 H30 119.4 . . ?
C26 C31 C30 120.0(5) . . ?
C26 C31 H31 120.0 . . ?
C30 C31 H31 120.0 . . ?
C33 C32 C37 118.9(4) . . ?
C33 C32 C25 123.5(3) . . ?
C37 C32 C25 117.5(4) . . ?
C32 C33 C34 120.3(4) . . ?
C32 C33 H33 119.9 . . ?
C34 C33 H33 119.9 . . ?
C35 C34 C33 120.5(4) . . ?
C35 C34 H34 119.7 . . ?
C33 C34 H34 119.7 . . ?
C34 C35 C36 119.9(4) . . ?
C34 C35 H35 120.0 . . ?
C36 C35 H35 120.0 . . ?
C35 C36 C37 120.1(4) . . ?
C35 C36 H36 119.9 . . ?
C37 C36 H36 119.9 . . ?
C32 C37 C36 120.2(4) . . ?
C32 C37 H37 119.9 . . ?
C36 C37 H37 119.9 . . ?
O2 C38 C39 125.0(3) . . ?
O2 C38 C1 111.4(3) . . ?
C39 C38 C1 123.6(3) . . ?
C38 C39 C46 124.3(3) . . ?
C38 C39 C40 118.0(3) . . ?
C46 C39 C40 117.7(3) . . ?
C45 C40 C41 116.3(4) . . ?
C45 C40 C39 124.0(4) . . ?
C41 C40 C39 119.6(3) . . ?
C42 C41 C40 122.0(4) . . ?
C42 C41 H41 119.0 . . ?
C40 C41 H41 119.0 . . ?
C43 C42 C41 120.5(5) . . ?
C43 C42 H42 119.8 . . ?
C41 C42 H42 119.8 . . ?
C44 C43 C42 119.7(4) . . ?
C44 C43 H43 120.1 . . ?
C42 C43 H43 120.1 . . ?
C43 C44 C45 119.8(4) . . ?
C43 C44 H44 120.1 . . ?
C45 C44 H44 120.1 . . ?
C40 C45 C44 121.6(5) . . ?
C40 C45 H45 119.2 . . ?
C44 C45 H45 119.2 . . ?
C51 C46 C47 116.9(4) . . ?
C51 C46 C39 119.6(4) . . ?
C47 C46 C39 123.5(3) . . ?
C48 C47 C46 121.2(4) . . ?
C48 C47 H47 119.4 . . ?
C46 C47 H47 119.4 . . ?
C47 C48 C49 121.4(4) . . ?
C47 C48 H48 119.3 . . ?
C49 C48 H48 119.3 . . ?
C48 C49 C50 118.4(4) . . ?
C48 C49 H49 120.8 . . ?
C50 C49 H49 120.8 . . ?
C51 C50 C49 120.1(4) . . ?
C51 C50 H50 120.0 . . ?
C49 C50 H50 120.0 . . ?
C50 C51 C46 122.1(4) . . ?
C50 C51 H51 119.0 . . ?
C46 C51 H51 119.0 . . ?

loop_
_geom_bond_atom_site_label_1
_geom_bond_atom_site_label_2
_geom_bond_distance
_geom_bond_site_symmetry_2
_geom_bond_publ_flag
I1 Mo1 2.8413(4) . ?
Mo1 N2 1.796(3) . ?
Mo1 O2 2.040(2) . ?
Mo1 N1 2.172(3) . ?
Mo1 P2 2.5208(9) . ?
Mo1 P1 2.5329(9) . ?
P1 C12 1.889(4) . ?
P1 C1 1.890(4) . ?
P1 C8 1.908(4) . ?
P2 C7 1.863(3) . ?
P2 C20 1.882(4) . ?
P2 C16 1.885(3) . ?
O1 C24 1.224(4) . ?
O2 C38 1.328(4) . ?
N1 C2 1.350(4) . ?
N1 C6 1.364(4) . ?
N2 C24 1.364(5) . ?
C1 C2 1.503(5) . ?
C1 C38 1.540(5) . ?
C1 H1 1.0000 . ?
C2 C3 1.385(5) . ?
C3 C4 1.369(6) . ?
C3 H3 0.9500 . ?
C4 C5 1.400(5) . ?
C4 H4 0.9500 . ?
C5 C6 1.393(5) . ?
C5 H5 0.9500 . ?
C6 C7 1.496(5) . ?
C7 H7A 0.9900 . ?
C7 H7B 0.9900 . ?
C8 C11 1.530(5) . ?
C8 C9 1.541(5) . ?
C8 C10 1.555(5) . ?
C9 H9A 0.9800 . ?
C9 H9B 0.9800 . ?
C9 H9C 0.9800 . ?
C10 H10A 0.9800 . ?
C10 H10B 0.9800 . ?
C10 H10C 0.9800 . ?
C11 H11A 0.9800 . ?
C11 H11B 0.9800 . ?
C11 H11C 0.9800 . ?
C12 C15 1.531(5) . ?
C12 C13 1.538(6) . ?
C12 C14 1.544(5) . ?
C13 H13A 0.9800 . ?
C13 H13B 0.9800 . ?
C13 H13C 0.9800 . ?
C14 H14A 0.9800 . ?
C14 H14B 0.9800 . ?
C14 H14C 0.9800 . ?
C15 H15A 0.9800 . ?
C15 H15B 0.9800 . ?
C15 H15C 0.9800 . ?
C16 C18 1.541(5) . ?
C16 C19 1.541(5) . ?
C16 C17 1.549(5) . ?
C17 H17A 0.9800 . ?
C17 H17B 0.9800 . ?
C17 H17C 0.9800 . ?
C18 H18A 0.9800 . ?
C18 H18B 0.9800 . ?
C18 H18C 0.9800 . ?
C19 H19A 0.9800 . ?
C19 H19B 0.9800 . ?
C19 H19C 0.9800 . ?
C20 C22 1.525(5) . ?
C20 C23 1.540(5) . ?
C20 C21 1.547(5) . ?
C21 H21A 0.9800 . ?
C21 H21B 0.9800 . ?
C21 H21C 0.9800 . ?
C22 H22A 0.9800 . ?
C22 H22B 0.9800 . ?
C22 H22C 0.9800 . ?
C23 H23A 0.9800 . ?
C23 H23B 0.9800 . ?
C23 H23C 0.9800 . ?
C24 C25 1.538(5) . ?
C25 C26 1.524(5) . ?
C25 C32 1.530(5) . ?
C25 H25 1.0000 . ?
C26 C31 1.384(5) . ?
C26 C27 1.390(6) . ?
C27 C28 1.393(6) . ?
C27 H27 0.9500 . ?
C28 C29 1.384(7) . ?
C28 H28 0.9500 . ?
C29 C30 1.363(8) . ?
C29 H29 0.9500 . ?
C30 C31 1.389(7) . ?
C30 H30 0.9500 . ?
C31 H31 0.9500 . ?
C32 C33 1.385(6) . ?
C32 C37 1.390(6) . ?
C33 C34 1.393(6) . ?
C33 H33 0.9500 . ?
C34 C35 1.369(7) . ?
C34 H34 0.9500 . ?
C35 C36 1.376(7) . ?
C35 H35 0.9500 . ?
C36 C37 1.397(6) . ?
C36 H36 0.9500 . ?
C37 H37 0.9500 . ?
C38 C39 1.357(5) . ?
C39 C46 1.488(5) . ?
C39 C40 1.506(5) . ?
C40 C45 1.370(6) . ?
C40 C41 1.384(6) . ?
C41 C42 1.376(6) . ?
C41 H41 0.9500 . ?
C42 C43 1.353(7) . ?
C42 H42 0.9500 . ?
C43 C44 1.353(7) . ?
C43 H43 0.9500 . ?
C44 C45 1.405(6) . ?
C44 H44 0.9500 . ?
C45 H45 0.9500 . ?
C46 C51 1.399(5) . ?
C46 C47 1.400(5) . ?
C47 C48 1.375(5) . ?
C47 H47 0.9500 . ?
C48 C49 1.382(6) . ?
C48 H48 0.9500 . ?
C49 C50 1.398(6) . ?
C49 H49 0.9500 . ?
C50 C51 1.376(6) . ?
C50 H50 0.9500 . ?
C51 H51 0.9500 . ?

loop_
_geom_torsion_atom_site_label_1
_geom_torsion_atom_site_label_2
_geom_torsion_atom_site_label_3
_geom_torsion_atom_site_label_4
_geom_torsion
_geom_torsion_site_symmetry_1
_geom_torsion_site_symmetry_2
_geom_torsion_site_symmetry_3
_geom_torsion_site_symmetry_4
_geom_torsion_publ_flag
C12 P1 C1 C2 178.6(2) . . . . ?
C8 P1 C1 C2 62.4(3) . . . . ?
Mo1 P1 C1 C2 -57.6(2) . . . . ?
C12 P1 C1 C38 -69.1(3) . . . . ?
C8 P1 C1 C38 174.7(2) . . . . ?
Mo1 P1 C1 C38 54.7(2) . . . . ?
C6 N1 C2 C3 -3.9(5) . . . . ?
Mo1 N1 C2 C3 179.5(3) . . . . ?
C6 N1 C2 C1 172.1(3) . . . . ?
Mo1 N1 C2 C1 -4.6(4) . . . . ?
C38 C1 C2 N1 -64.2(4) . . . . ?
P1 C1 C2 N1 48.7(3) . . . . ?
C38 C1 C2 C3 111.6(4) . . . . ?
P1 C1 C2 C3 -135.5(3) . . . . ?
N1 C2 C3 C4 -0.4(6) . . . . ?
C1 C2 C3 C4 -175.9(4) . . . . ?
C2 C3 C4 C5 3.0(6) . . . . ?
C3 C4 C5 C6 -1.5(6) . . . . ?
C2 N1 C6 C5 5.4(5) . . . . ?
Mo1 N1 C6 C5 -178.0(3) . . . . ?
C2 N1 C6 C7 -170.6(3) . . . . ?
Mo1 N1 C6 C7 6.0(4) . . . . ?
C4 C5 C6 N1 -2.8(5) . . . . ?
C4 C5 C6 C7 173.0(3) . . . . ?
N1 C6 C7 P2 32.4(4) . . . . ?
C5 C6 C7 P2 -143.5(3) . . . . ?
C20 P2 C7 C6 74.2(3) . . . . ?
C16 P2 C7 C6 -169.5(2) . . . . ?
Mo1 P2 C7 C6 -45.7(2) . . . . ?
C1 P1 C12 C15 170.5(3) . . . . ?
C8 P1 C12 C15 -78.4(3) . . . . ?
Mo1 P1 C12 C15 71.9(3) . . . . ?
C1 P1 C12 C13 55.7(3) . . . . ?
C8 P1 C12 C13 166.8(3) . . . . ?
Mo1 P1 C12 C13 -42.8(3) . . . . ?
C1 P1 C12 C14 -65.3(3) . . . . ?
C8 P1 C12 C14 45.8(3) . . . . ?
Mo1 P1 C12 C14 -163.8(2) . . . . ?
C7 P2 C16 C18 79.6(3) . . . . ?
C20 P2 C16 C18 -167.6(2) . . . . ?
Mo1 P2 C16 C18 -22.4(3) . . . . ?
C7 P2 C16 C19 -39.4(3) . . . . ?
C20 P2 C16 C19 73.4(3) . . . . ?
Mo1 P2 C16 C19 -141.4(2) . . . . ?
C7 P2 C16 C17 -164.4(2) . . . . ?
C20 P2 C16 C17 -51.6(3) . . . . ?
Mo1 P2 C16 C17 93.6(2) . . . . ?
C7 P2 C20 C22 70.5(3) . . . . ?
C16 P2 C20 C22 -40.7(3) . . . . ?
Mo1 P2 C20 C22 172.4(2) . . . . ?
C7 P2 C20 C23 -167.2(2) . . . . ?
C16 P2 C20 C23 81.5(3) . . . . ?
Mo1 P2 C20 C23 -65.3(3) . . . . ?
C7 P2 C20 C21 -50.1(3) . . . . ?
C16 P2 C20 C21 -161.4(3) . . . . ?
Mo1 P2 C20 C21 51.8(3) . . . . ?
O1 C24 C25 C26 -54.8(4) . . . . ?
N2 C24 C25 C26 123.6(3) . . . . ?
O1 C24 C25 C32 72.4(4) . . . . ?
N2 C24 C25 C32 -109.2(3) . . . . ?
C32 C25 C26 C31 132.8(4) . . . . ?
C24 C25 C26 C31 -102.3(4) . . . . ?
C32 C25 C26 C27 -50.7(5) . . . . ?
C24 C25 C26 C27 74.3(5) . . . . ?
C31 C26 C27 C28 0.6(6) . . . . ?
C25 C26 C27 C28 -175.9(4) . . . . ?
C26 C27 C28 C29 0.9(7) . . . . ?
C27 C28 C29 C30 -1.8(8) . . . . ?
C28 C29 C30 C31 1.1(8) . . . . ?
C27 C26 C31 C30 -1.3(7) . . . . ?
C25 C26 C31 C30 175.4(4) . . . . ?
C29 C30 C31 C26 0.4(8) . . . . ?
C26 C25 C32 C33 76.2(5) . . . . ?
C24 C25 C32 C33 -47.4(5) . . . . ?
C26 C25 C32 C37 -103.4(4) . . . . ?
C24 C25 C32 C37 133.0(4) . . . . ?
C37 C32 C33 C34 2.2(6) . . . . ?
C25 C32 C33 C34 -177.4(4) . . . . ?
C32 C33 C34 C35 -1.7(6) . . . . ?
C33 C34 C35 C36 0.5(7) . . . . ?
C34 C35 C36 C37 0.2(7) . . . . ?
C33 C32 C37 C36 -1.5(6) . . . . ?
C25 C32 C37 C36 178.1(3) . . . . ?
C35 C36 C37 C32 0.3(6) . . . . ?
Mo1 O2 C38 C39 173.4(3) . . . . ?
Mo1 O2 C38 C1 -5.8(4) . . . . ?
C2 C1 C38 O2 72.3(4) . . . . ?
P1 C1 C38 O2 -41.2(3) . . . . ?
C2 C1 C38 C39 -107.0(4) . . . . ?
P1 C1 C38 C39 139.5(3) . . . . ?
O2 C38 C39 C46 10.8(6) . . . . ?
C1 C38 C39 C46 -170.1(3) . . . . ?
O2 C38 C39 C40 -165.8(3) . . . . ?
C1 C38 C39 C40 13.3(5) . . . . ?
C38 C39 C40 C45 -100.2(5) . . . . ?
C46 C39 C40 C45 82.9(5) . . . . ?
C38 C39 C40 C41 82.2(5) . . . . ?
C46 C39 C40 C41 -94.6(5) . . . . ?
C45 C40 C41 C42 -0.1(7) . . . . ?
C39 C40 C41 C42 177.7(5) . . . . ?
C40 C41 C42 C43 0.7(8) . . . . ?
C41 C42 C43 C44 -1.6(8) . . . . ?
C42 C43 C44 C45 1.8(7) . . . . ?
C41 C40 C45 C44 0.3(7) . . . . ?
C39 C40 C45 C44 -177.3(4) . . . . ?
C43 C44 C45 C40 -1.2(7) . . . . ?
C38 C39 C46 C51 -166.6(4) . . . . ?
C40 C39 C46 C51 10.0(5) . . . . ?
C38 C39 C46 C47 16.6(6) . . . . ?
C40 C39 C46 C47 -166.7(4) . . . . ?
C51 C46 C47 C48 -0.2(6) . . . . ?
C39 C46 C47 C48 176.6(4) . . . . ?
C46 C47 C48 C49 0.0(6) . . . . ?
C47 C48 C49 C50 0.0(6) . . . . ?
C48 C49 C50 C51 0.2(6) . . . . ?
C49 C50 C51 C46 -0.4(7) . . . . ?
C47 C46 C51 C50 0.4(6) . . . . ?
C39 C46 C51 C50 -176.6(4) . . . . ?
